data_4518407
loop_
_publ_author_name
'Xin, Luoting'
'Wan, Wan'
'Yu, Yinghua'
'Wan, Qiuling'
'Ma, Liyao'
'Huang, Xueliang'

_publ_section_title
;
 Construction of Protoberberine Alkaloid Core through Palladium Carbene
 Bridging C--H Bond Functionalization and Pyridine Dearomatization
;
_journal_name_full 'ACS Catalysis'
_journal_page_first 1570
_journal_page_last 1577
_journal_paper_doi 10.1021/acscatal.0c05156
_journal_year 2021
_chemical_absolute_configuration unk
_chemical_formula_sum 'C25 H25 B0 F0 N O2'
_chemical_formula_weight 371.46
_space_group_IT_number 19
_space_group_name_Hall 'P 2ac 2ab'
_space_group_name_H-M_alt 'P 21 21 21'
_symmetry_cell_setting orthorhombic
_symmetry_space_group_name_H-M 'P 21 21 21'
_atom_sites_solution_hydrogens geom
_atom_sites_solution_primary direct
_atom_sites_solution_secondary difmap
_audit_creation_method SHELXL-97
_cell_angle_alpha 90.00
_cell_angle_beta 90.00
_cell_angle_gamma 90.00
_cell_formula_units_Z 4
_cell_length_a 7.12120(6)
_cell_length_b 13.75566(14)
_cell_length_c 18.96034(18)
_cell_measurement_reflns_used 43263
_cell_measurement_temperature 99.9(4)
_cell_measurement_theta_max 60.4440
_cell_measurement_theta_min 3.4260
_cell_volume 1857.29(3)
_computing_structure_refinement 'SHELXL-97 (Sheldrick, 1997)'
_computing_structure_solution 'SHELXS-97 (Sheldrick, 1990)'
_diffrn_ambient_temperature 99.9(4)
_diffrn_measured_fraction_theta_full 0.997
_diffrn_measured_fraction_theta_max 0.997
_diffrn_measurement_device_type 'ROD, Synergy Custom system, HyPix'
_diffrn_radiation_monochromator mirror
_diffrn_radiation_source 'micro-focus metaljet'
_diffrn_radiation_type 'Ga K\a'
_diffrn_radiation_wavelength 1.34150
_diffrn_reflns_av_R_equivalents 0.0811
_diffrn_reflns_av_sigmaI/netI 0.0231
_diffrn_reflns_limit_h_max 8
_diffrn_reflns_limit_h_min -8
_diffrn_reflns_limit_k_max 16
_diffrn_reflns_limit_k_min -16
_diffrn_reflns_limit_l_max 22
_diffrn_reflns_limit_l_min -22
_diffrn_reflns_number 42680
_diffrn_reflns_theta_full 52.04
_diffrn_reflns_theta_max 52.04
_diffrn_reflns_theta_min 3.45
_exptl_absorpt_coefficient_mu 0.421
_exptl_absorpt_correction_T_max 1.00000
_exptl_absorpt_correction_T_min 0.24432
_exptl_absorpt_correction_type multi-scan
_exptl_absorpt_process_details
;
CrysAlisPro 1.171.40.14a (Rigaku Oxford Diffraction, 2018)
Empirical absorption correction using spherical harmonics,
 implemented in SCALE3 ABSPACK scaling algorithm.
;
_exptl_crystal_colour yellow
_exptl_crystal_density_diffrn 1.328
_exptl_crystal_density_method 'not measured'
_exptl_crystal_description Prism
_exptl_crystal_F_000 792
_exptl_crystal_size_max 0.30
_exptl_crystal_size_mid 0.25
_exptl_crystal_size_min 0.10
_refine_diff_density_max 0.185
_refine_diff_density_min -0.185
_refine_diff_density_rms 0.034
_refine_ls_abs_structure_details 'Flack H D (1983), Acta Cryst. A39, 876-881'
_refine_ls_abs_structure_Flack 0.0(4)
_refine_ls_extinction_method none
_refine_ls_goodness_of_fit_ref 1.046
_refine_ls_hydrogen_treatment mixed
_refine_ls_matrix_type full
_refine_ls_number_parameters 255
_refine_ls_number_reflns 3166
_refine_ls_number_restraints 0
_refine_ls_restrained_S_all 1.046
_refine_ls_R_factor_all 0.0287
_refine_ls_R_factor_gt 0.0282
_refine_ls_shift/su_max 0.001
_refine_ls_shift/su_mean 0.000
_refine_ls_structure_factor_coef Fsqd
_refine_ls_weighting_details 'calc w=1/[\s^2^(Fo^2^)+(0.0447P)^2^+0.3388P] where P=(Fo^2^+2Fc^2^)/3'
_refine_ls_weighting_scheme calc
_refine_ls_wR_factor_gt 0.0735
_refine_ls_wR_factor_ref 0.0737
_reflns_number_gt 3120
_reflns_number_total 3166
_reflns_threshold_expression >2sigma(I)
_cod_data_source_file cs0c05156_si_002.cif
_cod_data_source_block xlt-3
_cod_depositor_comments
;
The following automatic conversions were performed:

data item '_chemical_absolute_configuration' value ' unk ' was
changed to 'unk' in accordance with the
/home/data/users/saulius/crontab/automatic-downloads/rss-feeds/ACS/lib/dictionaries/cif_core.dic
dictionary named 'cif_core.dic' version 2.4.2 last updated on
2011-04-26.

Automatic conversion script
Id: cif_fix_values 7556 2019-12-06 15:28:31Z antanas 
;
_cod_original_sg_symbol_H-M P212121
_cod_database_code 4518407

loop_
_symmetry_equiv_pos_as_xyz
'x, y, z'
'-x+1/2, -y, z+1/2'
'x+1/2, -y+1/2, -z'
'-x, y+1/2, -z+1/2'

loop_
_atom_site_label
_atom_site_type_symbol
_atom_site_fract_x
_atom_site_fract_y
_atom_site_fract_z
_atom_site_U_iso_or_equiv
_atom_site_adp_type
_atom_site_occupancy
_atom_site_symmetry_multiplicity
_atom_site_calc_flag
_atom_site_refinement_flags
_atom_site_disorder_assembly
_atom_site_disorder_group
O1 O 0.38588(13) 0.64541(6) 0.21683(5) 0.0218(2) Uani 1 1 d . . .
N1 N 0.28746(16) 0.48990(8) 0.19541(5) 0.0150(2) Uani 1 1 d . . .
C1 C 0.46447(19) 0.45533(10) 0.21564(6) 0.0181(3) Uani 1 1 d . . .
H1 H 0.5587 0.4996 0.2268 0.022 Uiso 1 1 calc R . .
C2 C 0.50101(19) 0.36000(10) 0.21934(7) 0.0200(3) Uani 1 1 d . . .
H2 H 0.6205 0.3389 0.2319 0.024 Uiso 1 1 calc R . .
O2 O -0.19447(14) 1.24380(6) 0.09868(5) 0.0243(2) Uani 1 1 d . . .
C3 C 0.3574(2) 0.29057(10) 0.20413(7) 0.0203(3) Uani 1 1 d . . .
H3 H 0.3814 0.2244 0.2085 0.024 Uiso 1 1 calc R . .
C4 C 0.18676(19) 0.32196(10) 0.18345(7) 0.0175(3) Uani 1 1 d . . .
H4 H 0.0939 0.2765 0.1733 0.021 Uiso 1 1 calc R . .
C5 C 0.14423(18) 0.42361(9) 0.17665(6) 0.0152(3) Uani 1 1 d . . .
C6 C -0.02361(19) 0.45741(9) 0.15242(6) 0.0159(3) Uani 1 1 d . . .
H6 H -0.1189 0.4137 0.1416 0.019 Uiso 1 1 calc R . .
C7 C -0.05486(18) 0.55866(9) 0.14346(6) 0.0147(3) Uani 1 1 d . . .
C8 C 0.08413(18) 0.62539(10) 0.16483(6) 0.0146(3) Uani 1 1 d . . .
C9 C 0.26042(18) 0.59208(10) 0.19440(6) 0.0158(3) Uani 1 1 d . . .
C10 C 0.05202(18) 0.72579(9) 0.15758(6) 0.0146(3) Uani 1 1 d . . .
H10 H 0.1435 0.7690 0.1732 0.017 Uiso 1 1 calc R . .
C11 C -0.11050(17) 0.76243(9) 0.12810(6) 0.0136(3) Uani 1 1 d . . .
C14 C -0.42174(18) 0.72782(9) 0.06509(7) 0.0170(3) Uani 1 1 d . . .
H14A H -0.5258 0.6865 0.0789 0.020 Uiso 1 1 calc R . .
H14B H -0.4030 0.7197 0.0148 0.020 Uiso 1 1 calc R . .
C13 C -0.21833(18) 0.59633(9) 0.11231(7) 0.0156(3) Uani 1 1 d . . .
H13 H -0.3107 0.5532 0.0973 0.019 Uiso 1 1 calc R . .
C12 C -0.24746(18) 0.69461(9) 0.10312(6) 0.0144(3) Uani 1 1 d . . .
C15 C -0.47387(18) 0.83316(9) 0.07976(7) 0.0159(3) Uani 1 1 d . . .
H15A H -0.5231 0.8389 0.1273 0.019 Uiso 1 1 calc R . .
H15B H -0.5708 0.8538 0.0471 0.019 Uiso 1 1 calc R . .
C18 C 0.02173(18) 0.93677(9) 0.12344(7) 0.0178(3) Uani 1 1 d . . .
H18A H 0.1048 0.9212 0.1624 0.021 Uiso 1 1 calc R . .
H18B H 0.0887 0.9234 0.0800 0.021 Uiso 1 1 calc R . .
C17 C -0.15300(17) 0.87094(9) 0.12735(6) 0.0138(3) Uani 1 1 d . . .
H17 H -0.2111 0.8849 0.1731 0.017 Uiso 1 1 calc R . .
C16 C -0.30170(18) 0.89817(9) 0.07167(6) 0.0138(3) Uani 1 1 d . . .
H16 H -0.2482 0.8882 0.0246 0.017 Uiso 1 1 calc R . .
C20 C -0.17377(18) 1.07059(9) 0.07070(6) 0.0153(3) Uani 1 1 d . . .
C19 C -0.02749(18) 1.04570(9) 0.12629(7) 0.0174(3) Uani 1 1 d . . .
H19A H -0.0757 1.0618 0.1727 0.021 Uiso 1 1 calc R . .
H19B H 0.0849 1.0839 0.1183 0.021 Uiso 1 1 calc R . .
C24 C -0.08990(19) 1.06503(10) -0.00437(7) 0.0203(3) Uani 1 1 d . . .
H24A H -0.0513 0.9995 -0.0141 0.030 Uiso 1 1 calc R . .
H24B H 0.0167 1.1075 -0.0075 0.030 Uiso 1 1 calc R . .
H24C H -0.1830 1.0846 -0.0381 0.030 Uiso 1 1 calc R . .
C23 C -0.46175(19) 1.16276(10) 0.04504(8) 0.0215(3) Uani 1 1 d . . .
H23A H -0.4698 1.1965 0.0002 0.026 Uiso 1 1 calc R . .
H23B H -0.5525 1.1909 0.0773 0.026 Uiso 1 1 calc R . .
C22 C -0.49911(19) 1.05302(9) 0.03515(7) 0.0183(3) Uani 1 1 d . . .
H22A H -0.6238 1.0356 0.0514 0.022 Uiso 1 1 calc R . .
H22B H -0.4861 1.0342 -0.0139 0.022 Uiso 1 1 calc R . .
C21 C -0.34743(17) 1.00543(9) 0.08072(7) 0.0145(3) Uani 1 1 d . . .
H21 H -0.3873 1.0137 0.1298 0.017 Uiso 1 1 calc R . .
C027 C -0.26495(19) 1.17017(9) 0.07513(7) 0.0171(3) Uani 1 1 d . . .

loop_
_atom_site_aniso_label
_atom_site_aniso_U_11
_atom_site_aniso_U_22
_atom_site_aniso_U_33
_atom_site_aniso_U_23
_atom_site_aniso_U_13
_atom_site_aniso_U_12
O1 0.0151(5) 0.0189(5) 0.0313(5) -0.0003(4) -0.0085(4) -0.0026(4)
N1 0.0145(5) 0.0148(6) 0.0158(5) 0.0004(4) -0.0015(4) 0.0005(4)
C1 0.0146(6) 0.0236(7) 0.0160(6) 0.0020(5) -0.0001(5) 0.0015(5)
C2 0.0182(7) 0.0245(7) 0.0172(6) 0.0025(5) -0.0006(5) 0.0079(6)
O2 0.0261(5) 0.0134(5) 0.0334(6) -0.0025(4) -0.0019(4) -0.0005(4)
C3 0.0279(7) 0.0165(7) 0.0165(6) 0.0005(5) -0.0010(6) 0.0053(6)
C4 0.0228(7) 0.0142(7) 0.0155(6) -0.0006(5) -0.0007(5) 0.0012(6)
C5 0.0175(6) 0.0170(7) 0.0110(6) 0.0005(5) 0.0008(5) -0.0008(5)
C6 0.0167(6) 0.0144(7) 0.0167(6) -0.0003(5) -0.0012(5) -0.0020(5)
C7 0.0153(6) 0.0160(6) 0.0126(6) -0.0004(5) 0.0008(5) -0.0007(5)
C8 0.0145(6) 0.0168(6) 0.0124(6) -0.0007(5) -0.0007(5) 0.0001(5)
C9 0.0146(6) 0.0171(7) 0.0157(6) 0.0003(5) 0.0008(5) -0.0003(5)
C10 0.0141(6) 0.0145(6) 0.0151(6) -0.0010(5) -0.0007(5) -0.0020(5)
C11 0.0138(6) 0.0143(6) 0.0128(6) -0.0001(5) 0.0012(5) -0.0012(5)
C14 0.0159(6) 0.0150(6) 0.0202(6) 0.0003(5) -0.0042(5) -0.0023(5)
C13 0.0131(6) 0.0165(6) 0.0171(6) -0.0018(5) -0.0021(5) -0.0032(5)
C12 0.0135(6) 0.0165(6) 0.0132(6) -0.0009(5) 0.0002(5) -0.0004(5)
C15 0.0124(6) 0.0164(6) 0.0189(6) -0.0007(5) -0.0025(5) 0.0011(5)
C18 0.0140(6) 0.0144(6) 0.0249(7) 0.0004(5) -0.0038(5) 0.0001(5)
C17 0.0115(6) 0.0144(6) 0.0155(6) -0.0001(5) -0.0006(5) -0.0003(5)
C16 0.0143(6) 0.0141(6) 0.0131(6) -0.0003(5) -0.0004(5) 0.0007(5)
C20 0.0171(7) 0.0113(6) 0.0174(6) 0.0006(5) 0.0019(5) -0.0021(5)
C19 0.0153(6) 0.0142(7) 0.0226(6) -0.0020(5) -0.0008(5) -0.0010(5)
C24 0.0225(7) 0.0166(6) 0.0218(7) 0.0010(5) 0.0061(5) -0.0003(6)
C23 0.0224(7) 0.0163(7) 0.0257(7) -0.0006(6) -0.0031(6) 0.0051(6)
C22 0.0173(6) 0.0152(7) 0.0223(7) 0.0000(5) -0.0024(5) 0.0029(5)
C21 0.0138(6) 0.0152(6) 0.0146(6) -0.0005(5) 0.0007(5) -0.0006(5)
C027 0.0212(7) 0.0133(6) 0.0168(6) 0.0011(5) 0.0035(5) 0.0010(5)

loop_
_atom_type_symbol
_atom_type_description
_atom_type_scat_dispersion_real
_atom_type_scat_dispersion_imag
_atom_type_scat_source
C C 0.0150 0.0070 'International Tables Vol C Tables 4.2.6.8 and 6.1.1.4'
H H 0.0000 0.0000 'International Tables Vol C Tables 4.2.6.8 and 6.1.1.4'
N N 0.0250 0.0140 'International Tables Vol C Tables 4.2.6.8 and 6.1.1.4'
O O 0.0410 0.0250 'International Tables Vol C Tables 4.2.6.8 and 6.1.1.4'
B B 0.0070 0.0030 'International Tables Vol C Tables 4.2.6.8 and 6.1.1.4'
F F 0.0600 0.0410 'International Tables Vol C Tables 4.2.6.8 and 6.1.1.4'

loop_
_geom_angle_atom_site_label_1
_geom_angle_atom_site_label_2
_geom_angle_atom_site_label_3
_geom_angle
_geom_angle_site_symmetry_1
_geom_angle_site_symmetry_3
_geom_angle_publ_flag
C1 N1 C5 119.94(11) . . ?
C1 N1 C9 117.53(11) . . ?
C5 N1 C9 122.53(11) . . ?
C2 C1 N1 121.45(12) . . ?
C1 C2 C3 120.34(13) . . ?
C4 C3 C2 119.33(12) . . ?
C3 C4 C5 121.87(13) . . ?
C6 C5 N1 119.85(11) . . ?
C6 C5 C4 123.19(12) . . ?
N1 C5 C4 116.95(11) . . ?
C5 C6 C7 120.82(12) . . ?
C13 C7 C8 117.56(11) . . ?
C13 C7 C6 122.81(11) . . ?
C8 C7 C6 119.61(12) . . ?
C10 C8 C7 119.81(11) . . ?
C10 C8 C9 119.28(12) . . ?
C7 C8 C9 120.91(12) . . ?
O1 C9 N1 119.14(12) . . ?
O1 C9 C8 125.00(12) . . ?
N1 C9 C8 115.85(11) . . ?
C11 C10 C8 122.29(11) . . ?
C10 C11 C12 117.88(12) . . ?
C10 C11 C17 121.88(11) . . ?
C12 C11 C17 120.04(11) . . ?
C12 C14 C15 113.73(10) . . ?
C12 C13 C7 122.66(12) . . ?
C13 C12 C11 119.67(12) . . ?
C13 C12 C14 118.80(11) . . ?
C11 C12 C14 121.50(11) . . ?
C14 C15 C16 110.12(10) . . ?
C19 C18 C17 112.73(10) . . ?
C11 C17 C18 114.58(10) . . ?
C11 C17 C16 112.40(10) . . ?
C18 C17 C16 112.28(10) . . ?
C21 C16 C15 112.67(10) . . ?
C21 C16 C17 107.80(10) . . ?
C15 C16 C17 109.93(10) . . ?
C027 C20 C19 117.24(10) . . ?
C027 C20 C21 100.07(10) . . ?
C19 C20 C21 109.50(10) . . ?
C027 C20 C24 105.12(10) . . ?
C19 C20 C24 111.25(10) . . ?
C21 C20 C24 113.29(10) . . ?
C20 C19 C18 110.53(10) . . ?
C027 C23 C22 105.70(11) . . ?
C21 C22 C23 103.17(10) . . ?
C16 C21 C22 120.17(10) . . ?
C16 C21 C20 112.27(10) . . ?
C22 C21 C20 104.38(10) . . ?
O2 C027 C23 125.16(12) . . ?
O2 C027 C20 126.56(12) . . ?
C23 C027 C20 108.29(10) . . ?

loop_
_geom_bond_atom_site_label_1
_geom_bond_atom_site_label_2
_geom_bond_distance
_geom_bond_site_symmetry_2
_geom_bond_publ_flag
O1 C9 1.2318(16) . ?
N1 C1 1.4008(17) . ?
N1 C5 1.4137(17) . ?
N1 C9 1.4188(17) . ?
C1 C2 1.3387(19) . ?
C2 C3 1.429(2) . ?
O2 C027 1.2153(16) . ?
C3 C4 1.3479(19) . ?
C4 C5 1.4365(18) . ?
C5 C6 1.3623(18) . ?
C6 C7 1.4206(18) . ?
C7 C13 1.4044(18) . ?
C7 C8 1.4094(18) . ?
C8 C10 1.4066(18) . ?
C8 C9 1.4492(17) . ?
C10 C11 1.3805(17) . ?
C11 C12 1.4303(18) . ?
C11 C17 1.5232(17) . ?
C14 C12 1.5063(17) . ?
C14 C15 1.5215(17) . ?
C13 C12 1.3787(18) . ?
C15 C16 1.5252(18) . ?
C18 C19 1.5398(17) . ?
C18 C17 1.5407(17) . ?
C17 C16 1.5414(17) . ?
C16 C21 1.5207(17) . ?
C20 C027 1.5182(18) . ?
C20 C19 1.5209(17) . ?
C20 C21 1.5390(17) . ?
C20 C24 1.5454(17) . ?
C23 C027 1.5165(19) . ?
C23 C22 1.5442(18) . ?
C22 C21 1.5302(18) . ?

loop_
_geom_torsion_atom_site_label_1
_geom_torsion_atom_site_label_2
_geom_torsion_atom_site_label_3
_geom_torsion_atom_site_label_4
_geom_torsion
_geom_torsion_site_symmetry_1
_geom_torsion_site_symmetry_2
_geom_torsion_site_symmetry_3
_geom_torsion_site_symmetry_4
_geom_torsion_publ_flag
C5 N1 C1 C2 -1.59(18) . . . . ?
C9 N1 C1 C2 178.72(12) . . . . ?
N1 C1 C2 C3 -1.46(19) . . . . ?
C1 C2 C3 C4 2.5(2) . . . . ?
C2 C3 C4 C5 -0.43(19) . . . . ?
C1 N1 C5 C6 -175.55(11) . . . . ?
C9 N1 C5 C6 4.12(17) . . . . ?
C1 N1 C5 C4 3.48(16) . . . . ?
C9 N1 C5 C4 -176.85(11) . . . . ?
C3 C4 C5 C6 176.51(12) . . . . ?
C3 C4 C5 N1 -2.48(18) . . . . ?
N1 C5 C6 C7 2.12(18) . . . . ?
C4 C5 C6 C7 -176.85(12) . . . . ?
C5 C6 C7 C13 173.65(12) . . . . ?
C5 C6 C7 C8 -4.79(18) . . . . ?
C13 C7 C8 C10 2.96(17) . . . . ?
C6 C7 C8 C10 -178.52(11) . . . . ?
C13 C7 C8 C9 -177.12(11) . . . . ?
C6 C7 C8 C9 1.40(18) . . . . ?
C1 N1 C9 O1 -6.19(17) . . . . ?
C5 N1 C9 O1 174.13(11) . . . . ?
C1 N1 C9 C8 172.52(10) . . . . ?
C5 N1 C9 C8 -7.16(17) . . . . ?
C10 C8 C9 O1 2.9(2) . . . . ?
C7 C8 C9 O1 -177.05(12) . . . . ?
C10 C8 C9 N1 -175.75(11) . . . . ?
C7 C8 C9 N1 4.33(17) . . . . ?
C7 C8 C10 C11 -1.88(18) . . . . ?
C9 C8 C10 C11 178.20(11) . . . . ?
C8 C10 C11 C12 -1.28(17) . . . . ?
C8 C10 C11 C17 173.56(11) . . . . ?
C8 C7 C13 C12 -0.93(19) . . . . ?
C6 C7 C13 C12 -179.40(12) . . . . ?
C7 C13 C12 C11 -2.23(19) . . . . ?
C7 C13 C12 C14 176.24(11) . . . . ?
C10 C11 C12 C13 3.29(17) . . . . ?
C17 C11 C12 C13 -171.64(11) . . . . ?
C10 C11 C12 C14 -175.13(11) . . . . ?
C17 C11 C12 C14 9.94(17) . . . . ?
C15 C14 C12 C13 159.95(11) . . . . ?
C15 C14 C12 C11 -21.62(16) . . . . ?
C12 C14 C15 C16 48.03(14) . . . . ?
C10 C11 C17 C18 30.89(16) . . . . ?
C12 C11 C17 C18 -154.39(11) . . . . ?
C10 C11 C17 C16 160.64(11) . . . . ?
C12 C11 C17 C16 -24.64(15) . . . . ?
C19 C18 C17 C11 -177.33(10) . . . . ?
C19 C18 C17 C16 52.86(14) . . . . ?
C14 C15 C16 C21 176.04(10) . . . . ?
C14 C15 C16 C17 -63.70(13) . . . . ?
C11 C17 C16 C21 174.27(10) . . . . ?
C18 C17 C16 C21 -54.81(13) . . . . ?
C11 C17 C16 C15 51.11(13) . . . . ?
C18 C17 C16 C15 -177.97(10) . . . . ?
C027 C20 C19 C18 168.79(11) . . . . ?
C21 C20 C19 C18 55.78(13) . . . . ?
C24 C20 C19 C18 -70.22(13) . . . . ?
C17 C18 C19 C20 -52.73(14) . . . . ?
C027 C23 C22 C21 16.75(13) . . . . ?
C15 C16 C21 C22 -55.35(15) . . . . ?
C17 C16 C21 C22 -176.83(11) . . . . ?
C15 C16 C21 C20 -178.63(10) . . . . ?
C17 C16 C21 C20 59.90(13) . . . . ?
C23 C22 C21 C16 -164.39(11) . . . . ?
C23 C22 C21 C20 -37.40(13) . . . . ?
C027 C20 C21 C16 174.51(10) . . . . ?
C19 C20 C21 C16 -61.71(13) . . . . ?
C24 C20 C21 C16 63.11(13) . . . . ?
C027 C20 C21 C22 42.78(12) . . . . ?
C19 C20 C21 C22 166.56(10) . . . . ?
C24 C20 C21 C22 -68.62(13) . . . . ?
C22 C23 C027 O2 -169.78(13) . . . . ?
C22 C23 C027 C20 10.09(14) . . . . ?
C19 C20 C027 O2 29.36(19) . . . . ?
C21 C20 C027 O2 147.58(13) . . . . ?
C24 C20 C027 O2 -94.78(15) . . . . ?
C19 C20 C027 C23 -150.51(11) . . . . ?
C21 C20 C027 C23 -32.30(12) . . . . ?
C24 C20 C027 C23 85.34(12) . . . . ?
